data_7002402
loop_
_publ_author_name
'Bowmaker, Graham A.'
'Chaichit, Narongsak'
'Hanna, John V.'
'Pakawatchai, Chaveng'
'Skelton, Brian W.'
'White, Allan H.'

_publ_section_title
;
 Spectroscopy and structures of two complete families, one mononuclear,
 the other binuclear, of 1&#x2009;:&#x2009;2 CuX&#x2009;:&#x2009;dptu
 stoichiometry (X = Cl, Br, I; &#x2018;dptu&#x2019; =
 N,N&#x2032;-diphenylthiourea)
;
_journal_issue 39
_journal_name_full 'Dalton Transactions'
_journal_page_first 8308
_journal_page_last 8316
_journal_paper_doi 10.1039/b909167j
_journal_year 2009
_chemical_formula_moiety 'C52 H48 Cu2 I2 N8 S4'
_chemical_formula_sum 'C52 H48 Cu2 I2 N8 S4'
_chemical_formula_weight 1294.1
_chemical_name_systematic
;
?
;
_space_group_IT_number 14
_symmetry_cell_setting monoclinic
_symmetry_space_group_name_Hall '-P 2yn'
_symmetry_space_group_name_H-M 'P 1 21/n 1'
_atom_sites_solution_hydrogens geom
_atom_sites_solution_primary direct
_atom_sites_solution_secondary difmap
_audit_creation_date 2007-10-23T09:52:43-00:00
_audit_creation_method 'WinGX routine CIF_UPDATE'
_cell_angle_alpha 90
_cell_angle_beta 106.447(2)
_cell_angle_gamma 90
_cell_formula_units_Z 2
_cell_length_a 11.9993(2)
_cell_length_b 12.1609(3)
_cell_length_c 18.4265(4)
_cell_measurement_reflns_used 15898
_cell_measurement_temperature 100(2)
_cell_measurement_theta_max 37.5398
_cell_measurement_theta_min 3.2736
_cell_volume 2578.82(10)
_computing_cell_refinement
;
CrysAlis RED, Oxford Diffraction Ltd.,
Version 1.171.32.5 (release 08-05-2007 CrysAlis171 .NET)
(compiled May 8 2007,13:10:02)
;
_computing_data_collection
;
CrysAlis CCD, Oxford Diffraction Ltd.,
Version 1.171.32.5 (release 08-05-2007 CrysAlis171 .NET)
(compiled May 8 2007,13:10:02)
;
_computing_data_reduction
;
CrysAlis RED, Oxford Diffraction Ltd.,
Version 1.171.32.5 (release 08-05-2007 CrysAlis171 .NET)
(compiled May 8 2007,13:10:02)
;
_computing_structure_refinement 'SHELXL-97 (Sheldrick, 1997)'
_diffrn_ambient_temperature 100(2)
_diffrn_detector_area_resol_mean 10.4738
_diffrn_measured_fraction_theta_full 0.994
_diffrn_measured_fraction_theta_max 0.965
_diffrn_measurement_device_type
;
Oxford Diffraction Gemini diffractometer
;
_diffrn_measurement_method '\w scans'
_diffrn_orient_matrix_UB_11 0.0002351482
_diffrn_orient_matrix_UB_12 0.0577066302
_diffrn_orient_matrix_UB_13 0.0059980104
_diffrn_orient_matrix_UB_21 -0.0499474424
_diffrn_orient_matrix_UB_22 -0.0050887804
_diffrn_orient_matrix_UB_23 0.0130950138
_diffrn_orient_matrix_UB_31 0.0361217086
_diffrn_orient_matrix_UB_32 -0.0074970462
_diffrn_orient_matrix_UB_33 0.0374800575
_diffrn_radiation_monochromator graphite
_diffrn_radiation_type MoK\a
_diffrn_radiation_wavelength 0.71073
_diffrn_reflns_av_R_equivalents 0.045
_diffrn_reflns_av_unetI/netI 0.0628
_diffrn_reflns_limit_h_max 20
_diffrn_reflns_limit_h_min -20
_diffrn_reflns_limit_k_max 19
_diffrn_reflns_limit_k_min -20
_diffrn_reflns_limit_l_max 27
_diffrn_reflns_limit_l_min -31
_diffrn_reflns_number 56745
_diffrn_reflns_theta_full 37
_diffrn_reflns_theta_max 37.66
_diffrn_reflns_theta_min 3.41
_exptl_absorpt_coefficient_mu 2.228
_exptl_absorpt_correction_T_max 1
_exptl_absorpt_correction_T_min 0.88664
_exptl_absorpt_correction_type multi-scan
_exptl_absorpt_process_details
;
CrysAlis RED, Oxford Diffraction Ltd.,
Version 1.171.32.5 (release 08-05-2007 CrysAlis171 .NET)
(compiled May 8 2007,13:10:02)
Empirical absorption correction using spherical harmonics,
implemented in SCALE3 ABSPACK scaling algorithm.
;
_exptl_crystal_colour off_white
_exptl_crystal_density_diffrn 1.667
_exptl_crystal_density_method 'not measured'
_exptl_crystal_description plate
_exptl_crystal_F_000 1288
_exptl_crystal_size_max 0.15
_exptl_crystal_size_mid 0.13
_exptl_crystal_size_min 0.04
_refine_diff_density_max 2.563
_refine_diff_density_min -3.283
_refine_diff_density_rms 0.131
_refine_ls_extinction_method none
_refine_ls_goodness_of_fit_ref 1.055
_refine_ls_hydrogen_treatment constr
_refine_ls_matrix_type full
_refine_ls_number_parameters 295
_refine_ls_number_reflns 13255
_refine_ls_number_restraints 0
_refine_ls_restrained_S_all 1.055
_refine_ls_R_factor_all 0.1054
_refine_ls_R_factor_gt 0.0483
_refine_ls_shift/su_max 0.001
_refine_ls_shift/su_mean 0
_refine_ls_structure_factor_coef Fsqd
_refine_ls_weighting_details 'calc w=1/[\s^2^(Fo^2^)+(0.0521P)^2^+1.2215P] where P=(Fo^2^+2Fc^2^)/3'
_refine_ls_weighting_scheme calc
_refine_ls_wR_factor_gt 0.1065
_refine_ls_wR_factor_ref 0.1229
_reflns_number_gt 7367
_reflns_number_total 13255
_reflns_threshold_expression I>2sigma(I)
_cod_data_source_file b909167j.txt
_cod_data_source_block gb0706
_cod_original_cell_volume 2578.81(10)
_cod_database_code 7002402

loop_
_symmetry_equiv_pos_as_xyz
'x, y, z'
'-x+1/2, y+1/2, -z+1/2'
'-x, -y, -z'
'x-1/2, -y-1/2, z-1/2'

loop_
_atom_site_label
_atom_site_type_symbol
_atom_site_fract_x
_atom_site_fract_y
_atom_site_fract_z
_atom_site_U_iso_or_equiv
_atom_site_adp_type
_atom_site_occupancy
_atom_site_symmetry_multiplicity
_atom_site_calc_flag
_atom_site_refinement_flags
_atom_site_disorder_assembly
_atom_site_disorder_group
Cu1 Cu 0.49925(3) 0.44123(3) 0.425376(18) 0.02432(7) Uani 1 1 d . . .
I1 I 0.682320(14) 0.397016(19) 0.381174(11) 0.03721(6) Uani 1 1 d . . .
S1 S 0.44664(5) 0.62272(5) 0.44064(4) 0.02227(12) Uani 1 1 d . . .
C1 C 0.5581(2) 0.7125(2) 0.44331(14) 0.0279(5) Uani 1 1 d . B .
N11 N 0.5439(2) 0.8211(2) 0.44788(15) 0.0383(6) Uani 1 1 d . . .
H11 H 0.6008 0.8638 0.4434 0.046 Uiso 0.5 1 calc PR A 1
H13 H 0.6076 0.8612 0.458 0.046 Uiso 0.5 1 calc PR A 2
C111 C 0.4320(4) 0.8792(4) 0.4608(3) 0.0156(8) Uiso 0.5 1 d P B 1
C112 C 0.3885(4) 0.8527(4) 0.5207(3) 0.0173(8) Uiso 0.5 1 d P B 1
H112 H 0.4239 0.797 0.5558 0.021 Uiso 0.5 1 calc PR B 1
C113 C 0.2923(4) 0.9091(4) 0.5281(3) 0.0237(9) Uiso 0.5 1 d P B 1
H113 H 0.2608 0.8916 0.5686 0.028 Uiso 0.5 1 calc PR B 1
C114 C 0.2407(5) 0.9919(5) 0.4767(3) 0.0270(10) Uiso 0.5 1 d P B 1
H114 H 0.1751 1.0307 0.4826 0.032 Uiso 0.5 1 calc PR B 1
C115 C 0.2866(6) 1.0178(5) 0.4156(4) 0.0312(12) Uiso 0.5 1 d P B 1
H115 H 0.2515 1.0728 0.3798 0.037 Uiso 0.5 1 calc PR B 1
C116 C 0.3831(5) 0.9615(4) 0.4096(3) 0.0253(10) Uiso 0.5 1 d P B 1
H116 H 0.4164 0.9791 0.37 0.03 Uiso 0.5 1 calc PR B 1
C131 C 0.4506(5) 0.8724(4) 0.4394(3) 0.0233(10) Uiso 0.5 1 d P B 2
C132 C 0.3942(5) 0.8609(5) 0.4938(4) 0.0290(11) Uiso 0.5 1 d P B 2
H132 H 0.4228 0.811 0.5345 0.035 Uiso 0.5 1 calc PR B 2
C133 C 0.2938(6) 0.9231(6) 0.4893(4) 0.0389(13) Uiso 0.5 1 d P B 2
H133 H 0.2518 0.9125 0.5254 0.047 Uiso 0.5 1 calc PR B 2
C134 C 0.2564(6) 0.9996(6) 0.4325(4) 0.0357(13) Uiso 0.5 1 d P B 2
H134 H 0.1916 1.0452 0.4313 0.043 Uiso 0.5 1 calc PR B 2
C135 C 0.3132(7) 1.0100(7) 0.3771(5) 0.0507(17) Uiso 0.5 1 d P B 2
H135 H 0.2851 1.0603 0.3366 0.061 Uiso 0.5 1 calc PR B 2
C136 C 0.4116(6) 0.9467(5) 0.3806(4) 0.0365(13) Uiso 0.5 1 d P B 2
H136 H 0.4514 0.9545 0.3431 0.044 Uiso 0.5 1 calc PR B 2
N12 N 0.66162(19) 0.6753(2) 0.44101(12) 0.0302(5) Uani 1 1 d . . .
H12 H 0.6787 0.6048 0.4432 0.036 Uiso 0.5 1 calc PR B 1
H14 H 0.6661 0.6031 0.4408 0.036 Uiso 0.5 1 calc PR B 2
C121 C 0.7448(5) 0.7602(5) 0.4346(3) 0.0213(10) Uiso 0.5 1 d P B 1
C122 C 0.8498(5) 0.7621(6) 0.4913(3) 0.0302(12) Uiso 0.5 1 d P B 1
H122 H 0.8611 0.717 0.5349 0.036 Uiso 0.5 1 calc PR B 1
C123 C 0.9378(6) 0.8311(6) 0.4832(4) 0.0366(13) Uiso 0.5 1 d P B 1
H123 H 1.0102 0.8326 0.5213 0.044 Uiso 0.5 1 calc PR B 1
C124 C 0.9208(6) 0.8973(6) 0.4205(3) 0.0354(12) Uiso 0.5 1 d P B 1
H124 H 0.9806 0.9453 0.4156 0.042 Uiso 0.5 1 calc PR B 1
C125 C 0.8171(5) 0.8934(5) 0.3651(3) 0.0317(11) Uiso 0.5 1 d P B 1
H125 H 0.8059 0.9381 0.3213 0.038 Uiso 0.5 1 calc PR B 1
C126 C 0.7289(5) 0.8260(5) 0.3719(3) 0.0234(9) Uiso 0.5 1 d P B 1
H126 H 0.657 0.8248 0.3333 0.028 Uiso 0.5 1 calc PR B 1
C141 C 0.7676(4) 0.7290(4) 0.4388(3) 0.0162(9) Uiso 0.5 1 d P B 2
C142 C 0.8674(4) 0.7254(5) 0.4975(3) 0.0167(8) Uiso 0.5 1 d P B 2
H142 H 0.8715 0.6821 0.5411 0.02 Uiso 0.5 1 calc PR B 2
C143 C 0.9631(4) 0.7866(5) 0.4919(3) 0.0221(9) Uiso 0.5 1 d P B 2
H143 H 1.0327 0.7844 0.5324 0.026 Uiso 0.5 1 calc PR B 2
C144 C 0.9591(5) 0.8503(5) 0.4290(3) 0.0269(10) Uiso 0.5 1 d P B 2
H144 H 1.0247 0.8925 0.4268 0.032 Uiso 0.5 1 calc PR B 2
C145 C 0.8589(5) 0.8517(5) 0.3694(3) 0.0304(11) Uiso 0.5 1 d P B 2
H145 H 0.8556 0.8942 0.3256 0.036 Uiso 0.5 1 calc PR B 2
C146 C 0.7618(5) 0.7903(5) 0.3736(3) 0.0274(10) Uiso 0.5 1 d P B 2
H146 H 0.6928 0.7904 0.3325 0.033 Uiso 0.5 1 calc PR B 2
S2 S 0.31955(5) 0.36721(6) 0.36935(4) 0.02962(14) Uani 1 1 d . . .
C2 C 0.3147(2) 0.2935(2) 0.29019(13) 0.0243(5) Uani 1 1 d . . .
N21 N 0.21831(19) 0.2406(2) 0.25038(13) 0.0318(5) Uani 1 1 d . . .
H21 H 0.2213 0.2107 0.2075 0.038 Uiso 1 1 calc R . .
C211 C 0.1116(2) 0.2271(3) 0.26934(14) 0.0348(7) Uani 1 1 d . . .
C212 C 0.0621(3) 0.1222(3) 0.25818(16) 0.0417(8) Uani 1 1 d . . .
H212 H 0.0989 0.0645 0.2388 0.05 Uiso 1 1 calc R . .
C213 C -0.0414(3) 0.1032(4) 0.27580(19) 0.0540(11) Uani 1 1 d . . .
H213 H -0.0759 0.0323 0.268 0.065 Uiso 1 1 calc R . .
C214 C -0.0946(3) 0.1868(4) 0.3045(2) 0.0581(12) Uani 1 1 d . . .
H214 H -0.1639 0.1727 0.3182 0.07 Uiso 1 1 calc R . .
C215 C -0.0465(2) 0.2910(4) 0.31327(18) 0.0498(10) Uani 1 1 d . . .
H215 H -0.0839 0.3488 0.3321 0.06 Uiso 1 1 calc R . .
C216 C 0.0565(2) 0.3122(3) 0.29470(15) 0.0366(7) Uani 1 1 d . . .
H216 H 0.0882 0.3843 0.2995 0.044 Uiso 1 1 calc R . .
N22 N 0.41077(18) 0.2859(2) 0.26656(12) 0.0288(5) Uani 1 1 d . . .
H22 H 0.4668 0.3324 0.2876 0.035 Uiso 1 1 calc R . .
C221 C 0.4343(2) 0.2134(3) 0.21255(16) 0.0370(7) Uani 1 1 d . . .
C222 C 0.5399(3) 0.1576(3) 0.2329(2) 0.0454(8) Uani 1 1 d . . .
H222 H 0.5913 0.167 0.2823 0.055 Uiso 1 1 calc R . .
C223 C 0.5708(3) 0.0889(4) 0.1821(3) 0.0635(13) Uani 1 1 d . . .
H223 H 0.6443 0.0534 0.1958 0.076 Uiso 1 1 calc R . .
C224 C 0.4943(3) 0.0720(5) 0.1113(3) 0.0756(16) Uani 1 1 d . . .
H224 H 0.5136 0.0224 0.0769 0.091 Uiso 1 1 calc R . .
C225 C 0.3896(3) 0.1274(5) 0.0906(2) 0.0732(16) Uani 1 1 d . . .
H225 H 0.3373 0.1155 0.0419 0.088 Uiso 1 1 calc R . .
C226 C 0.3595(3) 0.2003(4) 0.14005(17) 0.0545(11) Uani 1 1 d . . .
H226 H 0.2889 0.2406 0.1246 0.065 Uiso 1 1 calc R . .

loop_
_atom_site_aniso_label
_atom_site_aniso_U_11
_atom_site_aniso_U_22
_atom_site_aniso_U_33
_atom_site_aniso_U_23
_atom_site_aniso_U_13
_atom_site_aniso_U_12
Cu1 0.01584(12) 0.02703(16) 0.03201(16) -0.00273(12) 0.00988(11) -0.00456(11)
I1 0.01807(7) 0.05807(14) 0.04073(11) -0.01345(9) 0.01680(7) -0.01093(8)
S1 0.0169(2) 0.0205(3) 0.0275(3) -0.0004(2) 0.0032(2) -0.00632(19)
C1 0.0264(12) 0.0309(13) 0.0227(11) 0.0041(10) 0.0006(9) -0.0140(10)
N11 0.0359(13) 0.0261(12) 0.0433(14) 0.0076(10) -0.0043(11) -0.0167(10)
N12 0.0255(10) 0.0402(13) 0.0265(10) -0.0032(9) 0.0100(8) -0.0185(9)
S2 0.0176(3) 0.0424(4) 0.0311(3) -0.0088(3) 0.0105(2) -0.0104(2)
C2 0.0190(10) 0.0339(13) 0.0193(10) 0.0062(9) 0.0045(8) -0.0030(9)
N21 0.0207(10) 0.0521(15) 0.0215(10) -0.0030(10) 0.0043(8) -0.0092(10)
C211 0.0201(11) 0.064(2) 0.0175(11) 0.0091(12) 0.0002(9) -0.0116(12)
C212 0.0335(15) 0.067(2) 0.0201(12) 0.0092(13) -0.0002(11) -0.0215(14)
C213 0.0379(17) 0.088(3) 0.0298(15) 0.0202(17) -0.0004(13) -0.0318(19)
C214 0.0240(14) 0.108(4) 0.0389(17) 0.033(2) 0.0042(13) -0.0193(18)
C215 0.0176(12) 0.095(3) 0.0344(15) 0.0269(17) 0.0040(11) 0.0030(15)
C216 0.0161(10) 0.064(2) 0.0265(13) 0.0139(13) 0.0015(9) -0.0033(12)
N22 0.0165(9) 0.0453(14) 0.0237(10) -0.0027(9) 0.0044(8) -0.0026(9)
C221 0.0177(11) 0.062(2) 0.0287(13) -0.0096(13) 0.0025(10) -0.0004(12)
C222 0.0193(12) 0.063(2) 0.0465(18) -0.0207(16) -0.0021(12) 0.0026(13)
C223 0.0229(14) 0.086(3) 0.078(3) -0.040(2) 0.0090(16) 0.0005(17)
C224 0.0342(18) 0.129(4) 0.068(3) -0.059(3) 0.0220(18) -0.014(2)
C225 0.0275(15) 0.151(5) 0.0406(19) -0.048(2) 0.0084(14) -0.010(2)
C226 0.0182(12) 0.118(4) 0.0263(13) -0.0131(18) 0.0046(11) 0.0037(17)

loop_
_atom_type_symbol
_atom_type_description
_atom_type_scat_dispersion_real
_atom_type_scat_dispersion_imag
_atom_type_scat_source
C C 0.0033 0.0016 'International Tables Vol C Tables 4.2.6.8 and 6.1.1.4'
H H 0 0 'International Tables Vol C Tables 4.2.6.8 and 6.1.1.4'
N N 0.0061 0.0033 'International Tables Vol C Tables 4.2.6.8 and 6.1.1.4'
S S 0.1246 0.1234 'International Tables Vol C Tables 4.2.6.8 and 6.1.1.4'
Cu Cu 0.3201 1.2651 'International Tables Vol C Tables 4.2.6.8 and 6.1.1.4'
I I -0.4742 1.8119 'International Tables Vol C Tables 4.2.6.8 and 6.1.1.4'

loop_
_geom_angle_atom_site_label_1
_geom_angle_atom_site_label_2
_geom_angle_atom_site_label_3
_geom_angle
_geom_angle_site_symmetry_1
_geom_angle_site_symmetry_3
_geom_angle_publ_flag
S2 Cu1 S1 99.98(3) . . ?
S2 Cu1 S1 105.74(3) . 3_666 ?
S1 Cu1 S1 100.32(2) . 3_666 ?
S2 Cu1 I1 123.12(2) . . ?
S1 Cu1 I1 120.89(2) . . ?
S1 Cu1 I1 103.824(19) 3_666 . ?
C1 S1 Cu1 111.71(11) . . ?
C1 S1 Cu1 100.83(9) . 3_666 ?
Cu1 S1 Cu1 79.68(2) . 3_666 ?
N12 C1 N11 118.2(2) . . ?
N12 C1 S1 120.6(2) . . ?
N11 C1 S1 121.2(2) . . ?
C131 N11 C1 127.5(3) . . ?
C1 N11 C111 125.1(3) . . ?
C131 N11 H11 112.6 . . ?
C1 N11 H11 117.5 . . ?
C111 N11 H11 117.5 . . ?
C131 N11 H13 116.2 . . ?
C1 N11 H13 116.2 . . ?
C111 N11 H13 116.1 . . ?
C112 C111 C116 121.8(5) . . ?
C112 C111 N11 122.6(4) . . ?
C116 C111 N11 115.5(4) . . ?
C113 C112 C111 118.5(5) . . ?
C113 C112 H112 120.7 . . ?
C111 C112 H112 120.7 . . ?
C112 C113 C114 120.7(5) . . ?
C112 C113 H113 119.7 . . ?
C114 C113 H113 119.7 . . ?
C113 C114 C115 120.0(5) . . ?
C113 C114 H114 120 . . ?
C115 C114 H114 120 . . ?
C116 C115 C114 118.5(6) . . ?
C116 C115 H115 120.7 . . ?
C114 C115 H115 120.7 . . ?
C115 C116 C111 120.5(5) . . ?
C115 C116 H116 119.8 . . ?
C111 C116 H116 119.8 . . ?
N11 C131 C132 117.9(5) . . ?
N11 C131 C136 121.0(6) . . ?
C132 C131 C136 120.8(6) . . ?
C131 C132 C133 119.8(6) . . ?
C131 C132 H132 120.1 . . ?
C133 C132 H132 120.1 . . ?
C134 C133 C132 119.8(7) . . ?
C134 C133 H133 120.1 . . ?
C132 C133 H133 120.1 . . ?
C133 C134 C135 120.0(7) . . ?
C133 C134 H134 120 . . ?
C135 C134 H134 120 . . ?
C134 C135 C136 120.2(7) . . ?
C134 C135 H135 119.9 . . ?
C136 C135 H135 119.9 . . ?
C131 C136 C135 119.3(7) . . ?
C131 C136 H136 120.3 . . ?
C135 C136 H136 120.3 . . ?
C1 N12 C141 133.3(3) . . ?
C1 N12 C121 115.2(3) . . ?
C1 N12 H12 122.4 . . ?
C141 N12 H12 104.3 . . ?
C121 N12 H12 122.4 . . ?
C1 N12 H14 113.4 . . ?
C141 N12 H14 113.4 . . ?
C121 N12 H14 131.3 . . ?
C126 C121 C122 120.3(5) . . ?
C126 C121 N12 122.9(4) . . ?
C122 C121 N12 116.3(5) . . ?
C123 C122 C121 118.9(6) . . ?
C123 C122 H122 120.6 . . ?
C121 C122 H122 120.6 . . ?
C124 C123 C122 120.5(6) . . ?
C124 C123 H123 119.8 . . ?
C122 C123 H123 119.8 . . ?
C125 C124 C123 119.6(6) . . ?
C125 C124 H124 120.2 . . ?
C123 C124 H124 120.2 . . ?
C124 C125 C126 120.9(6) . . ?
C124 C125 H125 119.5 . . ?
C126 C125 H125 119.5 . . ?
C125 C126 C121 119.9(5) . . ?
C125 C126 H126 120.1 . . ?
C121 C126 H126 120.1 . . ?
C142 C141 C146 121.0(5) . . ?
C142 C141 N12 123.1(4) . . ?
C146 C141 N12 115.8(4) . . ?
C141 C142 C143 118.6(5) . . ?
C141 C142 H142 120.7 . . ?
C143 C142 H142 120.7 . . ?
C144 C143 C142 121.7(5) . . ?
C144 C143 H143 119.1 . . ?
C142 C143 H143 119.1 . . ?
C145 C144 C143 119.3(5) . . ?
C145 C144 H144 120.4 . . ?
C143 C144 H144 120.4 . . ?
C144 C145 C146 120.0(5) . . ?
C144 C145 H145 120 . . ?
C146 C145 H145 120 . . ?
C141 C146 C145 119.4(5) . . ?
C141 C146 H146 120.3 . . ?
C145 C146 H146 120.3 . . ?
C2 S2 Cu1 113.14(9) . . ?
N21 C2 N22 118.3(2) . . ?
N21 C2 S2 122.43(19) . . ?
N22 C2 S2 119.31(19) . . ?
C2 N21 C211 127.8(2) . . ?
C2 N21 H21 116.1 . . ?
C211 N21 H21 116.1 . . ?
C216 C211 C212 120.7(3) . . ?
C216 C211 N21 123.0(3) . . ?
C212 C211 N21 116.2(3) . . ?
C213 C212 C211 119.2(4) . . ?
C213 C212 H212 120.4 . . ?
C211 C212 H212 120.4 . . ?
C214 C213 C212 120.5(4) . . ?
C214 C213 H213 119.7 . . ?
C212 C213 H213 119.7 . . ?
C215 C214 C213 119.7(3) . . ?
C215 C214 H214 120.2 . . ?
C213 C214 H214 120.2 . . ?
C214 C215 C216 120.7(4) . . ?
C214 C215 H215 119.7 . . ?
C216 C215 H215 119.7 . . ?
C211 C216 C215 119.1(3) . . ?
C211 C216 H216 120.4 . . ?
C215 C216 H216 120.4 . . ?
C2 N22 C221 129.0(2) . . ?
C2 N22 H22 115.5 . . ?
C221 N22 H22 115.5 . . ?
C226 C221 C222 119.6(3) . . ?
C226 C221 N22 122.9(3) . . ?
C222 C221 N22 117.4(2) . . ?
C223 C222 C221 120.6(3) . . ?
C223 C222 H222 119.7 . . ?
C221 C222 H222 119.7 . . ?
C224 C223 C222 119.8(4) . . ?
C224 C223 H223 120.1 . . ?
C222 C223 H223 120.1 . . ?
C225 C224 C223 119.8(4) . . ?
C225 C224 H224 120.1 . . ?
C223 C224 H224 120.1 . . ?
C224 C225 C226 121.0(3) . . ?
C224 C225 H225 119.5 . . ?
C226 C225 H225 119.5 . . ?
C225 C226 C221 119.1(3) . . ?
C225 C226 H226 120.5 . . ?
C221 C226 H226 120.5 . . ?

loop_
_geom_bond_atom_site_label_1
_geom_bond_atom_site_label_2
_geom_bond_distance
_geom_bond_site_symmetry_2
_geom_bond_publ_flag
Cu1 S2 2.2946(7) . ?
Cu1 S1 2.3343(7) . ?
Cu1 S1 2.4928(7) 3_666 ?
Cu1 I1 2.6060(3) . ?
S1 C1 1.716(3) . ?
S1 Cu1 2.4928(7) 3_666 ?
C1 N12 1.334(4) . ?
C1 N11 1.337(4) . ?
N11 C131 1.252(6) . ?
N11 C111 1.594(6) . ?
N11 H11 0.88 . ?
N11 H13 0.88 . ?
C111 C112 1.386(7) . ?
C111 C116 1.387(7) . ?
C112 C113 1.383(7) . ?
C112 H112 0.95 . ?
C113 C114 1.401(8) . ?
C113 H113 0.95 . ?
C114 C115 1.420(8) . ?
C114 H114 0.95 . ?
C115 C116 1.377(8) . ?
C115 H115 0.95 . ?
C116 H116 0.95 . ?
C131 C132 1.366(9) . ?
C131 C136 1.387(8) . ?
C132 C133 1.406(9) . ?
C132 H132 0.95 . ?
C133 C134 1.377(10) . ?
C133 H133 0.95 . ?
C134 C135 1.384(11) . ?
C134 H134 0.95 . ?
C135 C136 1.395(10) . ?
C135 H135 0.95 . ?
C136 H136 0.95 . ?
N12 C141 1.440(5) . ?
N12 C121 1.464(6) . ?
N12 H12 0.88 . ?
N12 H14 0.88 . ?
C121 C126 1.373(8) . ?
C121 C122 1.391(8) . ?
C122 C123 1.390(9) . ?
C122 H122 0.95 . ?
C123 C124 1.375(9) . ?
C123 H123 0.95 . ?
C124 C125 1.369(9) . ?
C124 H124 0.95 . ?
C125 C126 1.372(8) . ?
C125 H125 0.95 . ?
C126 H126 0.95 . ?
C141 C142 1.368(7) . ?
C141 C146 1.399(7) . ?
C142 C143 1.397(7) . ?
C142 H142 0.95 . ?
C143 C144 1.385(8) . ?
C143 H143 0.95 . ?
C144 C145 1.380(8) . ?
C144 H144 0.95 . ?
C145 C146 1.405(8) . ?
C145 H145 0.95 . ?
C146 H146 0.95 . ?
S2 C2 1.699(3) . ?
C2 N21 1.345(3) . ?
C2 N22 1.346(3) . ?
N21 C211 1.429(3) . ?
N21 H21 0.88 . ?
C211 C216 1.379(5) . ?
C211 C212 1.398(5) . ?
C212 C213 1.390(5) . ?
C212 H212 0.95 . ?
C213 C214 1.383(7) . ?
C213 H213 0.95 . ?
C214 C215 1.383(6) . ?
C214 H214 0.95 . ?
C215 C216 1.397(4) . ?
C215 H215 0.95 . ?
C216 H216 0.95 . ?
N22 C221 1.416(4) . ?
N22 H22 0.88 . ?
C221 C226 1.392(4) . ?
C221 C222 1.392(4) . ?
C222 C223 1.382(5) . ?
C222 H222 0.95 . ?
C223 C224 1.382(6) . ?
C223 H223 0.95 . ?
C224 C225 1.380(6) . ?
C224 H224 0.95 . ?
C225 C226 1.390(5) . ?
C225 H225 0.95 . ?
C226 H226 0.95 . ?
